data_9007864
loop_
_publ_author_name
'Spirlet, M. R.'
'Rebizant, J.'
'Apostolidis, C.'
'Van den Bossche, G.'
'Kanellakopulos, B.'

_publ_section_title
;
 Structure of Tris(n5-cyclopentadienyl)phenolatouranium(IV)
;
_journal_name_full 'Acta Crystallographica, Section C'
_journal_page_first 2318
_journal_page_last 2320
_journal_paper_doi 10.1107/S0108270190005054
_journal_volume 46
_journal_year 1990
_chemical_formula_structural UC6H5O(C5H5)3
_chemical_formula_sum 'C21 O U'
_space_group_IT_number 19
_symmetry_space_group_name_Hall 'P 2ac 2ab'
_symmetry_space_group_name_H-M 'P 21 21 21'
_cell_angle_alpha 90
_cell_angle_beta 90
_cell_angle_gamma 90
_cell_length_a 8.331
_cell_length_b 8.899
_cell_length_c 23.337
_cell_formula_units_Z 4
_cell_volume 1730.148
_database_code_amcsd 0010227
_exptl_crystal_density_diffrn 1.944
_cod_original_formula_sum 'U O C21'
_cod_database_code 9007864
_amcsd_formula_title UC6H5O(C5H5)3

loop_
_space_group_symop_operation_xyz
x,y,z
-x,1/2+y,1/2-z
1/2+x,1/2-y,-z
1/2-x,-y,1/2+z

loop_
_atom_site_label
_atom_site_fract_x
_atom_site_fract_y
_atom_site_fract_z
_atom_site_U_iso_or_equiv
_atom_site_attached_hydrogens
U 0.77677 0.09256 0.14353 0.03388 0
O 0.63210 -0.05860 0.09600 0.04813 0
C1 0.55800 0.13300 0.22920 0.07979 1
C2 0.46700 0.12600 0.17640 0.09752 1
C3 0.49900 0.25400 0.14950 0.08992 1
C4 0.61200 0.34200 0.17650 0.09499 1
C5 0.65100 0.26300 0.23000 0.06586 1
C6 0.82000 0.19300 0.03320 0.07599 1
C7 0.81100 0.32600 0.06630 0.08612 1
C8 0.94700 0.32900 0.09970 0.09752 1
C9 0.04000 0.20300 0.08920 0.10639 1
C10 0.95100 0.11300 0.04440 0.09119 1
C11 0.03600 -0.08600 0.16560 0.06839 1
C12 0.03900 0.02000 0.20910 0.06586 1
C13 0.90100 -0.00700 0.24590 0.06586 1
C14 0.82200 -0.13200 0.22260 0.08992 1
C15 0.90100 -0.18500 0.17580 0.08866 1
C16 0.50600 -0.14700 0.08220 0.04559 0
C17 0.47500 -0.28300 0.11500 0.05826 1
C18 0.34100 -0.36700 0.09790 0.07346 1
C19 0.24600 -0.32500 0.05300 0.07092 1
C20 0.27900 -0.19600 0.02400 0.05953 1
C21 0.40900 -0.10500 0.03980 0.04813 1

loop_
_cod_related_entry_id
_cod_related_entry_database
_cod_related_entry_code
1 AMCSD 0010227
